data_2201449
loop_
_publ_author_name
'Jones, Peter G.'
'Fischer, Axel K.'
'Farkens, Michael'
'Schmutzler, Reinhard'

_publ_section_title
;
 Pentacarbonyl(tetraphenyldiphosphine monosulfide-<i>P</i>)chromium(0)
;
_journal_issue 9
_journal_name_full 'Acta Crystallographica Section E'
_journal_page_first m478
_journal_page_last m479
_journal_paper_doi 10.1107/S1600536802014125
_journal_volume 58
_journal_year 2002
_chemical_formula_iupac '[Cr (C24 H20 P2 S) (C O)5]'
_chemical_formula_moiety 'C29 H20 Cr O5 P2 S'
_chemical_formula_sum 'C29 H20 Cr O5 P2 S'
_chemical_formula_weight 594.45
_chemical_name_systematic
;
 (Tetraphenyldiphosphinmonosulfide-P)pentacarbonylchromium(0)
;
_space_group_IT_number 2
_symmetry_cell_setting triclinic
_symmetry_space_group_name_Hall '-P 1'
_symmetry_space_group_name_H-M 'P -1'
_atom_sites_solution_hydrogens geom
_atom_sites_solution_primary direct
_atom_sites_solution_secondary difmap
_audit_creation_method SHELXL-97
_cell_angle_alpha 77.90(3)
_cell_angle_beta 84.43(3)
_cell_angle_gamma 68.02(3)
_cell_formula_units_Z 2
_cell_length_a 9.840(3)
_cell_length_b 10.089(5)
_cell_length_c 14.967(6)
_cell_measurement_reflns_used 50
_cell_measurement_temperature 178(2)
_cell_measurement_theta_max 11.5
_cell_measurement_theta_min 10
_cell_volume 1347.0(10)
_computing_cell_refinement P3
_computing_data_collection 'P3 (Nicolet, 1987)'
_computing_data_reduction 'XDISK (Nicolet, 1987)'
_computing_molecular_graphics 'XP (Siemens, 1994)'
_computing_publication_material SHELXL97
_computing_structure_refinement 'SHELXL97 (Sheldrick, 1997)'
_computing_structure_solution 'SHELXS97 (Sheldrick, 1990)'
_diffrn_ambient_temperature 178(2)
_diffrn_measured_fraction_theta_full 0.996
_diffrn_measured_fraction_theta_max 0.959
_diffrn_measurement_device_type 'Nicolet R3'
_diffrn_measurement_method \w
_diffrn_radiation_monochromator graphite
_diffrn_radiation_source 'fine-focus sealed tube'
_diffrn_radiation_type MoK\a
_diffrn_radiation_wavelength 0.71073
_diffrn_reflns_av_R_equivalents 0.0383
_diffrn_reflns_av_sigmaI/netI 0.0369
_diffrn_reflns_limit_h_max 11
_diffrn_reflns_limit_h_min -11
_diffrn_reflns_limit_k_max 11
_diffrn_reflns_limit_k_min -11
_diffrn_reflns_limit_l_max 17
_diffrn_reflns_limit_l_min -12
_diffrn_reflns_number 5120
_diffrn_reflns_theta_full 24.50
_diffrn_reflns_theta_max 25.05
_diffrn_reflns_theta_min 3.09
_diffrn_standards_decay_% 0
_diffrn_standards_interval_count 147
_diffrn_standards_number 3
_exptl_absorpt_coefficient_mu 0.659
_exptl_absorpt_correction_T_max 0.991
_exptl_absorpt_correction_T_min 0.801
_exptl_absorpt_correction_type '\y scan'
_exptl_absorpt_process_details '(XEMP; Nicolet, 1987)'
_exptl_crystal_colour yellow
_exptl_crystal_density_diffrn 1.466
_exptl_crystal_density_meas ?
_exptl_crystal_density_method 'not measured'
_exptl_crystal_description tablet
_exptl_crystal_F_000 608
_exptl_crystal_size_max 0.5
_exptl_crystal_size_mid 0.5
_exptl_crystal_size_min 0.2
_refine_diff_density_max 0.478
_refine_diff_density_min -0.472
_refine_ls_extinction_method none
_refine_ls_goodness_of_fit_ref 1.028
_refine_ls_hydrogen_treatment constr
_refine_ls_matrix_type full
_refine_ls_number_parameters 343
_refine_ls_number_reflns 4578
_refine_ls_number_restraints 0
_refine_ls_restrained_S_all 1.028
_refine_ls_R_factor_all 0.0594
_refine_ls_R_factor_gt 0.0404
_refine_ls_shift/su_max <0.001
_refine_ls_shift/su_mean 0.000
_refine_ls_structure_factor_coef Fsqd
_refine_ls_weighting_details 'calc w = 1/[\s^2^(Fo^2^)+(0.0464P)^2^+1.6663P] where P = (Fo^2^+2Fc^2^)/3'
_refine_ls_weighting_scheme calc
_refine_ls_wR_factor_gt 0.0967
_refine_ls_wR_factor_ref 0.1080
_reflns_number_gt 3476
_reflns_number_total 4578
_reflns_threshold_expression I>2\s(I)
_cod_data_source_file cv6136.cif
_cod_data_source_block I
_cod_depositor_comments
;
The following automatic conversions were performed:
'_geom_bond_publ_flag' value 'Y' changed to 'y' according to
'/home/saulius/struct/CIF-dictionaries/cif_core.dic' dictionary named
'cif_core.dic' version 2.4.1 from 2010-06-29 (12 times).

Automatic conversion script
Id: cif_fix_enum 1527 2010-12-29 10:47:43Z saulius 

The following automatic conversions were performed:

'_geom_bond_publ_flag' value 'Y' changed to 'y' according to
/home/saulius/struct/CIF-dictionaries/cif_core.dic dictionary named
'cif_core.dic' version 2.4.1 from 2010-06-29 (12
times).

'_geom_angle_publ_flag' value 'Y' changed to 'y' according
to /home/saulius/struct/CIF-dictionaries/cif_core.dic dictionary
named 'cif_core.dic' version 2.4.1 from 2010-06-29 (27
times).

'_geom_torsion_publ_flag' value 'Y' changed to 'y' according
to /home/saulius/struct/CIF-dictionaries/cif_core.dic dictionary
named 'cif_core.dic' version 2.4.1 from 2010-06-29 (9 times).

Automatic conversion script
Id: cif_fix_values 1715 2011-07-08 13:25:40Z adriana 

The following automatic conversions were performed:

'_exptl_crystal_density_meas' value 'not measured' was changed to '?'
- the value is perceived as not measured.

Automatic conversion script
Id: cif_fix_values 3008 2015-01-20 13:52:24Z robertas 
;
_cod_database_code 2201449
_cod_database_fobs_code 2201449

loop_
_symmetry_equiv_pos_as_xyz
'x, y, z'
'-x, -y, -z'

loop_
_atom_site_label
_atom_site_fract_x
_atom_site_fract_y
_atom_site_fract_z
_atom_site_U_iso_or_equiv
_atom_site_adp_type
_atom_site_calc_flag
_atom_site_refinement_flags
_atom_site_occupancy
_atom_site_disorder_assembly
_atom_site_disorder_group
_atom_site_type_symbol
Cr 0.12119(5) 0.22328(5) 0.40722(3) 0.02628(15) Uani d . 1 . . Cr
S 0.06062(9) 0.57737(10) 0.15723(6) 0.0382(2) Uani d . 1 . . S
P1 0.23659(8) 0.21117(8) 0.25938(5) 0.02230(19) Uani d . 1 . . P
P2 0.25228(8) 0.42161(8) 0.17823(5) 0.02327(19) Uani d . 1 . . P
O1 0.3039(3) -0.0945(3) 0.47601(17) 0.0481(7) Uani d . 1 . . O
O2 0.3385(3) 0.3212(3) 0.48080(17) 0.0508(7) Uani d . 1 . . O
O3 -0.0302(3) 0.2233(3) 0.59188(18) 0.0514(7) Uani d . 1 . . O
O4 -0.1003(3) 0.1140(3) 0.35052(18) 0.0489(7) Uani d . 1 . . O
O5 -0.0987(3) 0.5345(3) 0.3672(2) 0.0626(8) Uani d . 1 . . O
C1 0.4255(3) 0.0849(3) 0.2502(2) 0.0240(6) Uani d . 1 . . C
C2 0.4827(3) 0.0388(3) 0.1683(2) 0.0299(7) Uani d . 1 . . C
H2 0.4217 0.0691 0.1168 0.036 Uiso calc R 1 . . H
C3 0.6278(4) -0.0508(4) 0.1620(3) 0.0378(8) Uani d . 1 . . C
H3 0.6666 -0.0801 0.1056 0.045 Uiso calc R 1 . . H
C4 0.7171(4) -0.0983(4) 0.2370(3) 0.0425(9) Uani d . 1 . . C
H4 0.8160 -0.1620 0.2327 0.051 Uiso calc R 1 . . H
C5 0.6619(4) -0.0527(4) 0.3175(2) 0.0400(9) Uani d . 1 . . C
H5 0.7235 -0.0837 0.3688 0.048 Uiso calc R 1 . . H
C6 0.5170(3) 0.0381(4) 0.3248(2) 0.0321(7) Uani d . 1 . . C
H6 0.4799 0.0687 0.3810 0.038 Uiso calc R 1 . . H
C7 0.1355(3) 0.1573(3) 0.1860(2) 0.0237(6) Uani d . 1 . . C
C8 0.0092(4) 0.2571(4) 0.1432(2) 0.0365(8) Uani d . 1 . . C
H8 -0.0171 0.3576 0.1435 0.044 Uiso calc R 1 . . H
C9 -0.0793(4) 0.2120(4) 0.0998(3) 0.0450(9) Uani d . 1 . . C
H9 -0.1650 0.2815 0.0699 0.054 Uiso calc R 1 . . H
C10 -0.0430(4) 0.0660(4) 0.1002(2) 0.0407(9) Uani d . 1 . . C
H10 -0.1036 0.0350 0.0704 0.049 Uiso calc R 1 . . H
C11 0.0804(4) -0.0344(4) 0.1435(2) 0.0405(9) Uani d . 1 . . C
H11 0.1046 -0.1350 0.1442 0.049 Uiso calc R 1 . . H
C12 0.1698(3) 0.0107(4) 0.1862(2) 0.0322(7) Uani d . 1 . . C
H12 0.2554 -0.0594 0.2159 0.039 Uiso calc R 1 . . H
C13 0.3465(3) 0.3827(3) 0.0705(2) 0.0245(6) Uani d . 1 . . C
C14 0.2578(4) 0.3983(4) -0.0014(2) 0.0325(7) Uani d . 1 . . C
H14 0.1543 0.4310 0.0070 0.039 Uiso calc R 1 . . H
C15 0.3201(4) 0.3664(4) -0.0847(2) 0.0397(8) Uani d . 1 . . C
H15 0.2593 0.3772 -0.1334 0.048 Uiso calc R 1 . . H
C16 0.4705(4) 0.3189(4) -0.0978(2) 0.0358(8) Uani d . 1 . . C
H16 0.5133 0.2968 -0.1551 0.043 Uiso calc R 1 . . H
C17 0.5573(4) 0.3040(4) -0.0273(2) 0.0378(8) Uani d . 1 . . C
H17 0.6607 0.2715 -0.0362 0.045 Uiso calc R 1 . . H
C18 0.4972(3) 0.3354(4) 0.0562(2) 0.0324(7) Uani d . 1 . . C
H18 0.5592 0.3245 0.1042 0.039 Uiso calc R 1 . . H
C19 0.3649(3) 0.4636(3) 0.2496(2) 0.0265(7) Uani d . 1 . . C
C20 0.5115(3) 0.3782(4) 0.2695(2) 0.0311(7) Uani d . 1 . . C
H20 0.5586 0.2917 0.2455 0.037 Uiso calc R 1 . . H
C21 0.5876(4) 0.4198(4) 0.3243(3) 0.0435(9) Uani d . 1 . . C
H21 0.6875 0.3623 0.3370 0.052 Uiso calc R 1 . . H
C22 0.5201(4) 0.5442(4) 0.3606(3) 0.0466(10) Uani d . 1 . . C
H22 0.5737 0.5726 0.3976 0.056 Uiso calc R 1 . . H
C23 0.3750(4) 0.6270(4) 0.3433(2) 0.0412(9) Uani d . 1 . . C
H23 0.3280 0.7119 0.3689 0.049 Uiso calc R 1 . . H
C24 0.2971(4) 0.5864(4) 0.2883(2) 0.0336(8) Uani d . 1 . . C
H24 0.1966 0.6432 0.2771 0.040 Uiso calc R 1 . . H
C25 0.2382(4) 0.0257(4) 0.4483(2) 0.0333(8) Uani d . 1 . . C
C26 0.2590(4) 0.2869(4) 0.4496(2) 0.0346(8) Uani d . 1 . . C
C27 0.0275(4) 0.2238(4) 0.5217(2) 0.0365(8) Uani d . 1 . . C
C28 -0.0164(4) 0.1567(4) 0.3695(2) 0.0334(8) Uani d . 1 . . C
C29 -0.0118(4) 0.4205(4) 0.3756(2) 0.0376(8) Uani d . 1 . . C

loop_
_atom_site_aniso_label
_atom_site_aniso_U_11
_atom_site_aniso_U_22
_atom_site_aniso_U_33
_atom_site_aniso_U_12
_atom_site_aniso_U_13
_atom_site_aniso_U_23
Cr 0.0250(3) 0.0285(3) 0.0259(3) -0.0090(2) 0.0015(2) -0.0087(2)
S 0.0323(5) 0.0326(5) 0.0487(5) -0.0077(4) -0.0059(4) -0.0106(4)
P1 0.0210(4) 0.0235(4) 0.0235(4) -0.0079(3) -0.0023(3) -0.0061(3)
P2 0.0222(4) 0.0219(4) 0.0263(4) -0.0072(3) -0.0029(3) -0.0064(3)
O1 0.0527(16) 0.0344(15) 0.0443(15) -0.0035(13) 0.0030(12) -0.0054(12)
O2 0.0583(17) 0.076(2) 0.0383(14) -0.0420(16) 0.0004(12) -0.0207(14)
O3 0.0471(16) 0.0629(18) 0.0383(15) -0.0131(14) 0.0133(13) -0.0162(13)
O4 0.0420(15) 0.0630(18) 0.0549(17) -0.0323(14) 0.0076(12) -0.0182(14)
O5 0.0576(18) 0.0338(16) 0.078(2) -0.0006(14) 0.0144(15) -0.0092(14)
C1 0.0206(15) 0.0214(16) 0.0314(17) -0.0087(13) -0.0002(12) -0.0059(13)
C2 0.0304(17) 0.0277(17) 0.0353(18) -0.0139(14) 0.0006(14) -0.0077(14)
C3 0.038(2) 0.0325(19) 0.045(2) -0.0148(16) 0.0101(16) -0.0133(16)
C4 0.0242(17) 0.0287(19) 0.065(3) -0.0028(15) 0.0035(17) -0.0037(18)
C5 0.0281(18) 0.040(2) 0.042(2) -0.0064(16) -0.0068(15) 0.0037(17)
C6 0.0257(16) 0.0367(19) 0.0304(18) -0.0091(15) -0.0002(13) -0.0033(15)
C7 0.0258(15) 0.0263(16) 0.0232(15) -0.0137(13) -0.0018(12) -0.0049(13)
C8 0.0358(19) 0.0293(18) 0.047(2) -0.0136(15) -0.0133(16) -0.0035(16)
C9 0.044(2) 0.049(2) 0.048(2) -0.0264(19) -0.0226(17) 0.0054(18)
C10 0.049(2) 0.057(2) 0.0329(19) -0.036(2) -0.0030(16) -0.0122(17)
C11 0.047(2) 0.037(2) 0.050(2) -0.0229(18) 0.0062(17) -0.0222(17)
C12 0.0280(17) 0.0294(18) 0.0408(19) -0.0107(14) 0.0000(14) -0.0102(15)
C13 0.0306(16) 0.0176(15) 0.0275(16) -0.0090(13) -0.0035(13) -0.0071(12)
C14 0.0287(17) 0.0345(19) 0.0322(18) -0.0090(15) -0.0038(14) -0.0053(15)
C15 0.048(2) 0.044(2) 0.0318(19) -0.0170(18) -0.0074(16) -0.0127(16)
C16 0.046(2) 0.0350(19) 0.0299(18) -0.0184(17) 0.0071(15) -0.0095(15)
C17 0.0317(18) 0.044(2) 0.043(2) -0.0179(16) 0.0079(15) -0.0153(17)
C18 0.0284(17) 0.041(2) 0.0309(18) -0.0162(15) -0.0004(14) -0.0076(15)
C19 0.0298(16) 0.0250(16) 0.0279(17) -0.0120(14) -0.0020(13) -0.0078(13)
C20 0.0294(17) 0.0322(18) 0.0329(18) -0.0104(14) -0.0046(14) -0.0088(14)
C21 0.0330(19) 0.051(2) 0.048(2) -0.0134(17) -0.0117(16) -0.0115(18)
C22 0.051(2) 0.061(3) 0.043(2) -0.029(2) -0.0081(18) -0.0207(19)
C23 0.049(2) 0.048(2) 0.038(2) -0.0228(19) 0.0023(17) -0.0228(17)
C24 0.0311(17) 0.0357(19) 0.0377(19) -0.0140(15) 0.0016(14) -0.0123(15)
C25 0.0331(18) 0.041(2) 0.0270(17) -0.0135(17) 0.0063(14) -0.0108(16)
C26 0.0401(19) 0.042(2) 0.0236(17) -0.0165(17) 0.0037(14) -0.0099(15)
C27 0.0307(18) 0.036(2) 0.040(2) -0.0062(15) 0.0007(16) -0.0128(16)
C28 0.0320(18) 0.037(2) 0.0316(18) -0.0138(16) 0.0048(14) -0.0075(15)
C29 0.0373(19) 0.032(2) 0.042(2) -0.0111(17) 0.0073(16) -0.0123(16)

loop_
_atom_type_symbol
_atom_type_description
_atom_type_scat_dispersion_real
_atom_type_scat_dispersion_imag
_atom_type_scat_source
C C 0.0033 0.0016 'International Tables Vol C Tables 4.2.6.8 and 6.1.1.4'
H H 0.0000 0.0000 'International Tables Vol C Tables 4.2.6.8 and 6.1.1.4'
O O 0.0106 0.0060 'International Tables Vol C Tables 4.2.6.8 and 6.1.1.4'
P P 0.1023 0.0942 'International Tables Vol C Tables 4.2.6.8 and 6.1.1.4'
S S 0.1246 0.1234 'International Tables Vol C Tables 4.2.6.8 and 6.1.1.4'
Cr Cr 0.3209 0.6236 'International Tables Vol C Tables 4.2.6.8 and 6.1.1.4'

loop_
_geom_angle_atom_site_label_1
_geom_angle_atom_site_label_2
_geom_angle_atom_site_label_3
_geom_angle
_geom_angle_publ_flag
C27 Cr C25 88.48(15) y
C27 Cr C28 88.55(15) y
C25 Cr C28 87.44(15) y
C27 Cr C26 89.65(15) y
C25 Cr C26 91.50(15) y
C28 Cr C26 177.94(14) y
C27 Cr C29 85.89(15) y
C25 Cr C29 173.94(14) y
C28 Cr C29 90.19(15) y
C26 Cr C29 90.69(16) y
C27 Cr P1 176.55(11) y
C25 Cr P1 89.77(10) y
C28 Cr P1 88.40(10) y
C26 Cr P1 93.36(10) y
C29 Cr P1 95.75(11) y
C1 P1 C7 103.54(14) y
C1 P1 P2 101.21(10) y
C7 P1 P2 104.56(10) y
C1 P1 Cr 119.02(11) y
C7 P1 Cr 110.78(10) y
P2 P1 Cr 116.02(5) y
C13 P2 C19 110.90(14) y
C13 P2 S 111.01(11) y
C19 P2 S 111.67(11) y
C13 P2 P1 107.35(10) y
C19 P2 P1 103.03(11) y
S P2 P1 112.55(6) y
C6 C1 C2 118.7(3) ?
C6 C1 P1 119.9(2) ?
C2 C1 P1 121.3(2) ?
C3 C2 C1 120.1(3) ?
C3 C2 H2 119.9 ?
C1 C2 H2 119.9 ?
C2 C3 C4 120.6(3) ?
C2 C3 H3 119.7 ?
C4 C3 H3 119.7 ?
C5 C4 C3 119.6(3) ?
C5 C4 H4 120.2 ?
C3 C4 H4 120.2 ?
C4 C5 C6 120.5(3) ?
C4 C5 H5 119.7 ?
C6 C5 H5 119.7 ?
C5 C6 C1 120.5(3) ?
C5 C6 H6 119.8 ?
C1 C6 H6 119.8 ?
C8 C7 C12 118.5(3) ?
C8 C7 P1 121.0(2) ?
C12 C7 P1 119.4(2) ?
C9 C8 C7 120.8(3) ?
C9 C8 H8 119.6 ?
C7 C8 H8 119.6 ?
C10 C9 C8 119.9(3) ?
C10 C9 H9 120.1 ?
C8 C9 H9 120.1 ?
C11 C10 C9 120.1(3) ?
C11 C10 H10 119.9 ?
C9 C10 H10 119.9 ?
C10 C11 C12 120.0(3) ?
C10 C11 H11 120.0 ?
C12 C11 H11 120.0 ?
C11 C12 C7 120.6(3) ?
C11 C12 H12 119.7 ?
C7 C12 H12 119.7 ?
C18 C13 C14 118.7(3) ?
C18 C13 P2 125.1(2) ?
C14 C13 P2 116.2(2) ?
C15 C14 C13 120.2(3) ?
C15 C14 H14 119.9 ?
C13 C14 H14 119.9 ?
C14 C15 C16 120.4(3) ?
C14 C15 H15 119.8 ?
C16 C15 H15 119.8 ?
C17 C16 C15 119.3(3) ?
C17 C16 H16 120.3 ?
C15 C16 H16 120.3 ?
C16 C17 C18 121.1(3) ?
C16 C17 H17 119.4 ?
C18 C17 H17 119.4 ?
C17 C18 C13 120.2(3) ?
C17 C18 H18 119.9 ?
C13 C18 H18 119.9 ?
C24 C19 C20 118.9(3) ?
C24 C19 P2 116.7(2) ?
C20 C19 P2 124.4(2) ?
C21 C20 C19 119.9(3) ?
C21 C20 H20 120.0 ?
C19 C20 H20 120.0 ?
C22 C21 C20 120.7(3) ?
C22 C21 H21 119.7 ?
C20 C21 H21 119.7 ?
C23 C22 C21 119.9(3) ?
C23 C22 H22 120.1 ?
C21 C22 H22 120.1 ?
C22 C23 C24 120.0(3) ?
C22 C23 H23 120.0 ?
C24 C23 H23 120.0 ?
C19 C24 C23 120.5(3) ?
C19 C24 H24 119.7 ?
C23 C24 H24 119.7 ?
O1 C25 Cr 176.9(3) ?
O2 C26 Cr 175.3(3) ?
O3 C27 Cr 179.6(3) ?
O4 C28 Cr 177.1(3) ?
O5 C29 Cr 171.5(3) ?

loop_
_geom_bond_atom_site_label_1
_geom_bond_atom_site_label_2
_geom_bond_site_symmetry_2
_geom_bond_distance
_geom_bond_publ_flag
Cr C27 . 1.865(4) y
Cr C25 . 1.893(4) y
Cr C28 . 1.895(4) y
Cr C26 . 1.909(4) y
Cr C29 . 1.916(4) y
Cr P1 . 2.3921(13) y
S P2 . 1.9531(15) y
P1 C1 . 1.830(3) y
P1 C7 . 1.833(3) y
P1 P2 . 2.2659(15) y
P2 C13 . 1.821(3) y
P2 C19 . 1.822(3) y
O1 C25 . 1.146(4) ?
O2 C26 . 1.135(4) ?
O3 C27 . 1.144(4) ?
O4 C28 . 1.144(4) ?
O5 C29 . 1.138(4) ?
C1 C6 . 1.391(4) ?
C1 C2 . 1.394(4) ?
C2 C3 . 1.382(5) ?
C2 H2 . 0.9500 ?
C3 C4 . 1.383(5) ?
C3 H3 . 0.9500 ?
C4 C5 . 1.371(5) ?
C4 H4 . 0.9500 ?
C5 C6 . 1.384(5) ?
C5 H5 . 0.9500 ?
C6 H6 . 0.9500 ?
C7 C8 . 1.384(4) ?
C7 C12 . 1.388(4) ?
C8 C9 . 1.384(5) ?
C8 H8 . 0.9500 ?
C9 C10 . 1.378(5) ?
C9 H9 . 0.9500 ?
C10 C11 . 1.369(5) ?
C10 H10 . 0.9500 ?
C11 C12 . 1.386(5) ?
C11 H11 . 0.9500 ?
C12 H12 . 0.9500 ?
C13 C18 . 1.387(4) ?
C13 C14 . 1.399(4) ?
C14 C15 . 1.381(5) ?
C14 H14 . 0.9500 ?
C15 C16 . 1.382(5) ?
C15 H15 . 0.9500 ?
C16 C17 . 1.371(5) ?
C16 H16 . 0.9500 ?
C17 C18 . 1.376(5) ?
C17 H17 . 0.9500 ?
C18 H18 . 0.9500 ?
C19 C24 . 1.387(4) ?
C19 C20 . 1.399(4) ?
C20 C21 . 1.381(5) ?
C20 H20 . 0.9500 ?
C21 C22 . 1.380(5) ?
C21 H21 . 0.9500 ?
C22 C23 . 1.376(5) ?
C22 H22 . 0.9500 ?
C23 C24 . 1.389(5) ?
C23 H23 . 0.9500 ?
C24 H24 . 0.9500 ?

loop_
_geom_hbond_atom_site_label_D
_geom_hbond_atom_site_label_H
_geom_hbond_atom_site_label_A
_geom_hbond_site_symmetry_A
_geom_hbond_distance_DH
_geom_hbond_distance_HA
_geom_hbond_distance_DA
_geom_hbond_angle_DHA
C22 H22 O2 2_666 0.95 2.65 3.581(4) 166.4
C21 H21 O4 1_655 0.95 2.57 3.426(5) 149.3

loop_
_geom_torsion_atom_site_label_1
_geom_torsion_atom_site_label_2
_geom_torsion_atom_site_label_3
_geom_torsion_atom_site_label_4
_geom_torsion
_geom_torsion_publ_flag
C25 Cr P1 C1 -29.32(15) ?
C28 Cr P1 C1 -116.76(15) ?
C26 Cr P1 C1 62.17(16) ?
C29 Cr P1 C1 153.20(15) ?
C25 Cr P1 C7 90.49(15) ?
C28 Cr P1 C7 3.04(15) ?
C26 Cr P1 C7 -178.02(15) ?
C29 Cr P1 C7 -86.99(15) ?
C25 Cr P1 P2 -150.53(11) ?
C28 Cr P1 P2 122.02(11) ?
C26 Cr P1 P2 -59.04(12) ?
C29 Cr P1 P2 31.99(12) ?
C1 P1 P2 C13 48.63(15) y
C7 P1 P2 C13 -58.72(15) y
Cr P1 P2 C13 178.96(10) y
C1 P1 P2 C19 -68.50(15) y
C7 P1 P2 C19 -175.85(14) y
Cr P1 P2 C19 61.83(11) y
C1 P1 P2 S 171.07(11) y
C7 P1 P2 S 63.72(11) y
Cr P1 P2 S -58.60(7) y
C7 P1 C1 C6 -146.8(3) ?
P2 P1 C1 C6 105.1(2) ?
Cr P1 C1 C6 -23.3(3) ?
C7 P1 C1 C2 36.1(3) ?
P2 P1 C1 C2 -72.0(2) ?
Cr P1 C1 C2 159.5(2) ?
C6 C1 C2 C3 -0.4(4) ?
P1 C1 C2 C3 176.8(2) ?
C1 C2 C3 C4 1.3(5) ?
C2 C3 C4 C5 -1.7(5) ?
C3 C4 C5 C6 1.2(5) ?
C4 C5 C6 C1 -0.2(5) ?
C2 C1 C6 C5 -0.2(5) ?
P1 C1 C6 C5 -177.3(3) ?
C1 P1 C7 C8 -152.0(3) ?
P2 P1 C7 C8 -46.4(3) ?
Cr P1 C7 C8 79.3(3) ?
C1 P1 C7 C12 39.8(3) ?
P2 P1 C7 C12 145.4(2) ?
Cr P1 C7 C12 -88.9(2) ?
C12 C7 C8 C9 -1.4(5) ?
P1 C7 C8 C9 -169.7(3) ?
C7 C8 C9 C10 1.0(6) ?
C8 C9 C10 C11 0.1(6) ?
C9 C10 C11 C12 -0.7(5) ?
C10 C11 C12 C7 0.2(5) ?
C8 C7 C12 C11 0.8(5) ?
P1 C7 C12 C11 169.3(3) ?
C19 P2 C13 C18 23.4(3) ?
S P2 C13 C18 148.1(3) ?
P1 P2 C13 C18 -88.5(3) ?
C19 P2 C13 C14 -158.7(2) ?
S P2 C13 C14 -33.9(3) ?
P1 P2 C13 C14 89.5(2) ?
C18 C13 C14 C15 0.2(5) ?
P2 C13 C14 C15 -177.8(3) ?
C13 C14 C15 C16 0.0(5) ?
C14 C15 C16 C17 -0.1(5) ?
C15 C16 C17 C18 0.1(5) ?
C16 C17 C18 C13 0.1(5) ?
C14 C13 C18 C17 -0.3(5) ?
P2 C13 C18 C17 177.6(3) ?
C13 P2 C19 C24 132.2(3) ?
S P2 C19 C24 7.9(3) ?
P1 P2 C19 C24 -113.2(2) ?
C13 P2 C19 C20 -49.9(3) ?
S P2 C19 C20 -174.3(2) ?
P1 P2 C19 C20 64.7(3) ?
C24 C19 C20 C21 -2.4(5) ?
P2 C19 C20 C21 179.8(3) ?
C19 C20 C21 C22 0.8(5) ?
C20 C21 C22 C23 0.8(6) ?
C21 C22 C23 C24 -0.8(6) ?
C20 C19 C24 C23 2.4(5) ?
P2 C19 C24 C23 -179.7(3) ?
C22 C23 C24 C19 -0.8(5) ?
